data_7049862
loop_
_publ_author_name
'Fischer, Christian A.'
'R\"osch, Andreas'
'Elsen, Holger'
'Ballmann, Gerd'
'Wiesinger, Michael'
'Langer, Jens'
'F\"arber, Christian'
'Harder, Sjoerd'

_publ_section_title
;
 Lewis acidic alkaline earth metal complexes with a perfluorinated
 diphenylamide ligand.
;
_journal_issue 20
_journal_name_full 'Dalton transactions (Cambridge, England : 2003)'
_journal_page_first 6757
_journal_page_last 6766
_journal_paper_doi 10.1039/c9dt01272a
_journal_volume 48
_journal_year 2019
_chemical_formula_moiety 'C32 H16 Ca F20 N2 O2'
_chemical_formula_sum 'C32 H16 Ca F20 N2 O2'
_chemical_formula_weight 880.55
_space_group_crystal_system monoclinic
_space_group_IT_number 15
_space_group_name_Hall '-C 2yc'
_space_group_name_H-M_alt 'C 1 2/c 1'
_symmetry_space_group_name_Hall '-C 2yc'
_symmetry_space_group_name_H-M 'C 1 2/c 1'
_atom_sites_solution_hydrogens geom
_atom_sites_solution_primary direct
_audit_creation_date 2018-12-04
_audit_creation_method
;
Olex2 1.2
(compiled 2018.05.29 svn.r3508 for OlexSys, GUI svn.r5506)
;
_audit_update_record
;
2019-03-25 deposited with the CCDC.    2019-04-25 downloaded from the CCDC.
;
_cell_angle_alpha 90
_cell_angle_beta 98.013(2)
_cell_angle_gamma 90
_cell_formula_units_Z 4
_cell_length_a 9.2667(2)
_cell_length_b 20.4436(4)
_cell_length_c 17.8288(4)
_cell_measurement_reflns_used 5786
_cell_measurement_temperature 100.01(10)
_cell_measurement_theta_max 73.3880
_cell_measurement_theta_min 4.9770
_cell_volume 3344.59(12)
_computing_cell_refinement 'CrysAlisPro 1.171.38.46 (Rigaku OD, 2015)'
_computing_data_collection 'CrysAlisPro 1.171.38.46 (Rigaku OD, 2015)'
_computing_data_reduction 'CrysAlisPro 1.171.38.46 (Rigaku OD, 2015)'
_computing_molecular_graphics 'Olex2 (Dolomanov et al., 2009)'
_computing_publication_material 'Olex2 (Dolomanov et al., 2009)'
_computing_structure_refinement 'ShelXL (Sheldrick, 2015)'
_computing_structure_solution 'SIR2004 (Burla et al.,  2007)'
_diffrn_ambient_environment N~2~
_diffrn_ambient_temperature 100.01(10)
_diffrn_detector 'CCD plate'
_diffrn_detector_area_resol_mean 5.2903
_diffrn_detector_type AtlasS2
_diffrn_measured_fraction_theta_full 0.998
_diffrn_measured_fraction_theta_max 0.998
_diffrn_measurement_details
;
List of Runs (angles in degrees, time in seconds):

  # Type    Start    End  Width  t~exp~   \w     \q     \k     \f   Frames
#--------------------------------------------------------------------------
  1  \w    -62.00  30.00   1.00    1.00    --  -40.90  57.00  30.00   92
  2  \w     16.00 115.00   1.00    1.00    --   40.90  38.00 150.00   99
  3  \w     89.00 172.00   1.00    3.50    --  106.54  45.00  30.00   83
  4  \w    100.00 178.00   1.00    3.50    --  106.54 125.00 -30.00   78
  5  \w     88.00 130.00   1.00    3.50    --  106.54 -45.00 -60.00   42
  6  \w     71.00 121.00   1.00    3.50    --  106.54-125.00 -30.00   50
  7  \w     60.00 117.00   1.00    3.50    --  106.54 -77.00 -60.00   57
  8  \w     42.00  71.00   1.00    3.50    --  106.54 -45.00 -60.00   29
  9  \w     35.00 124.00   1.00    3.50    --  106.54 -45.00-150.00   89
 10  \w     34.00  60.00   1.00    3.50    --  106.54-125.00 -30.00   26
 11  \w     36.00 134.00   1.00    3.50    --  106.54 -61.00  60.00   98
 12  \w     72.00 121.00   1.00    3.50    --  106.54-125.00 120.00   49
 13  \w     39.00  81.00   1.00    1.00    --   40.90 -99.00 150.00   42
 14  \w     58.00 178.00   1.00    3.50    --  106.54  15.00 150.00  120
 15  \w   -110.00 -16.00   1.00    1.00    --  -40.90 -57.00-120.00   94
;
_diffrn_measurement_device 'four-circle diffractometer'
_diffrn_measurement_device_type 'SuperNova, Dual, Cu at zero, AtlasS2'
_diffrn_measurement_method '\w scans'
_diffrn_orient_matrix_type 'CrysAlisPro convention (1999,Acta A55,543-557)'
_diffrn_orient_matrix_UB_11 -0.0438830000
_diffrn_orient_matrix_UB_12 0.0189739000
_diffrn_orient_matrix_UB_13 0.0774023000
_diffrn_orient_matrix_UB_21 -0.1501250000
_diffrn_orient_matrix_UB_22 0.0227512000
_diffrn_orient_matrix_UB_23 -0.0395204000
_diffrn_orient_matrix_UB_31 -0.0611662000
_diffrn_orient_matrix_UB_32 -0.0692143000
_diffrn_orient_matrix_UB_33 0.0082740000
_diffrn_radiation_monochromator mirror
_diffrn_radiation_probe x-ray
_diffrn_radiation_type CuK\a
_diffrn_radiation_wavelength 1.54184
_diffrn_reflns_av_R_equivalents 0.0204
_diffrn_reflns_av_unetI/netI 0.0193
_diffrn_reflns_Laue_measured_fraction_full 0.998
_diffrn_reflns_Laue_measured_fraction_max 0.998
_diffrn_reflns_limit_h_max 11
_diffrn_reflns_limit_h_min -11
_diffrn_reflns_limit_k_max 16
_diffrn_reflns_limit_k_min -24
_diffrn_reflns_limit_l_max 21
_diffrn_reflns_limit_l_min -20
_diffrn_reflns_number 9982
_diffrn_reflns_point_group_measured_fraction_full 0.998
_diffrn_reflns_point_group_measured_fraction_max 0.998
_diffrn_reflns_theta_full 67.684
_diffrn_reflns_theta_max 68.115
_diffrn_reflns_theta_min 4.325
_diffrn_source 'micro-focus sealed X-ray tube'
_diffrn_source_type 'SuperNova (Cu) X-ray Source'
_exptl_absorpt_coefficient_mu 3.002
_exptl_absorpt_correction_T_max 1.000
_exptl_absorpt_correction_T_min 0.427
_exptl_absorpt_correction_type gaussian
_exptl_absorpt_process_details
;
CrysAlisPro 1.171.38.46 (Rigaku Oxford Diffraction, 2015)
Numerical absorption correction based on gaussian integration over
            a multifaceted crystal model
Empirical absorption correction using spherical harmonics,
 implemented in SCALE3 ABSPACK scaling algorithm.
;
_exptl_crystal_colour 'clear colourless'
_exptl_crystal_colour_lustre clear
_exptl_crystal_colour_primary colourless
_exptl_crystal_density_diffrn 1.749
_exptl_crystal_description block
_exptl_crystal_F_000 1752
_exptl_crystal_size_max 0.353
_exptl_crystal_size_mid 0.226
_exptl_crystal_size_min 0.124
_refine_diff_density_max 0.484
_refine_diff_density_min -0.377
_refine_diff_density_rms 0.047
_refine_ls_extinction_method none
_refine_ls_goodness_of_fit_ref 1.039
_refine_ls_hydrogen_treatment constr
_refine_ls_matrix_type full
_refine_ls_number_parameters 277
_refine_ls_number_reflns 3066
_refine_ls_number_restraints 93
_refine_ls_restrained_S_all 1.028
_refine_ls_R_factor_all 0.0327
_refine_ls_R_factor_gt 0.0317
_refine_ls_shift/su_max 0.001
_refine_ls_shift/su_mean 0.000
_refine_ls_structure_factor_coef Fsqd
_refine_ls_weighting_details 'w=1/[\s^2^(Fo^2^)+(0.0425P)^2^+3.3497P] where P=(Fo^2^+2Fc^2^)/3'
_refine_ls_weighting_scheme calc
_refine_ls_wR_factor_gt 0.0821
_refine_ls_wR_factor_ref 0.0830
_reflns_Friedel_coverage 0.000
_reflns_number_gt 2932
_reflns_number_total 3066
_reflns_threshold_expression 'I > 2\s(I)'
_cod_data_source_file c9dt01272a2.cif
_cod_data_source_block hasj170427a
_cod_depositor_comments 'Adding full bibliography for 7049859--7049867.cif.'
_cod_database_code 7049862
_shelx_shelxl_version_number 2014/7
_chemical_oxdiff_formula 'C H N Ca F O '
_shelx_space_group_comment
;
The symmetry employed for this shelxl refinement is uniquely defined
by the following loop, which should always be used as a source of
symmetry information in preference to the above space-group names.
They are only intended as comments.
;
_reflns_odcompleteness_completeness 99.78
_reflns_odcompleteness_iscentric 1
_reflns_odcompleteness_theta 67.96
_olex2_refinement_description
;
1. Fixed Uiso
 At 1.2 times of:
  All C(H,H) groups, All C(H,H,H,H) groups
2. Uiso/Uaniso restraints and constraints
C13 \\sim C16A \\sim O1 \\sim C15 \\sim C14: within 2A with sigma of 0.04 and
sigma for terminal atoms of 0.08
C13A \\sim C16 \\sim O1 \\sim C15 \\sim C14: within 2A with sigma of 0.04 and
sigma for terminal atoms of 0.08
3. Rigid body (RIGU) restrains
 O1, C13, C14, C15, C16A
 with sigma for 1-2 distances of 0.004 and sigma for 1-3 distances of 0.004
 O1, C13A, C14, C15, C16A
 with sigma for 1-2 distances of 0.004 and sigma for 1-3 distances of 0.004
4. Others
 Sof(H15C)=Sof(H15D)=Sof(H14C)=Sof(H14D)=Sof(C13A)=Sof(H13C)=Sof(H13D)=
 Sof(C16)=Sof(H16C)=Sof(H16D)=1-FVAR(1)
 Sof(H15A)=Sof(H15B)=Sof(H14A)=Sof(H14B)=Sof(C13)=Sof(H13A)=Sof(H13B)=
 Sof(C16A)=Sof(H16A)=Sof(H16B)=FVAR(1)
5.a Secondary CH2 refined with riding coordinates:
 C15(H15A,H15B), C15(H15C,H15D), C14(H14A,H14B), C14(H14C,H14D), C13(H13A,
 H13B), C16A(H16A,H16B), C13A(H13C,H13D), C16(H16C,H16D)
;
_olex2_date_sample_data_collection 2017-04-27
_olex2_submission_original_sample_id hasj170427a
_olex2_submission_special_instructions 'No special instructions were received'
_oxdiff_exptl_absorpt_empirical_details
;
Empirical correction (ABSPACK) includes:
- Absorption correction using spherical harmonics
- Frame scaling
;
_oxdiff_exptl_absorpt_empirical_full_max 1.671
_oxdiff_exptl_absorpt_empirical_full_min 0.673

loop_
_space_group_symop_operation_xyz
'x, y, z'
'-x, y, -z+1/2'
'x+1/2, y+1/2, z'
'-x+1/2, y+1/2, -z+1/2'
'-x, -y, -z'
'x, -y, z-1/2'
'-x+1/2, -y+1/2, -z'
'x+1/2, -y+1/2, z-1/2'

loop_
_atom_site_label
_atom_site_type_symbol
_atom_site_fract_x
_atom_site_fract_y
_atom_site_fract_z
_atom_site_U_iso_or_equiv
_atom_site_adp_type
_atom_site_occupancy
_atom_site_site_symmetry_order
_atom_site_calc_flag
_atom_site_refinement_flags_posn
_atom_site_refinement_flags_adp
_atom_site_refinement_flags_occupancy
_atom_site_disorder_assembly
_atom_site_disorder_group
Ca1 Ca 0.5000 0.48701(2) 0.7500 0.02468(13) Uani 1 2 d S T P A .
F6 F 0.66300(10) 0.41623(5) 0.66014(5) 0.0293(2) Uani 1 1 d . . . . .
F1 F 0.23165(10) 0.50635(5) 0.71909(5) 0.0292(2) Uani 1 1 d . . . . .
F10 F 0.25513(10) 0.27906(5) 0.66673(6) 0.0300(2) Uani 1 1 d . . . . .
F3 F -0.19188(10) 0.47348(5) 0.54359(6) 0.0356(2) Uani 1 1 d . . . . .
F5 F 0.21744(11) 0.33967(5) 0.53353(6) 0.0342(2) Uani 1 1 d . . . . .
F2 F -0.04412(11) 0.53984(5) 0.66331(6) 0.0359(2) Uani 1 1 d . . . . .
F7 F 0.83473(10) 0.30983(5) 0.65658(6) 0.0375(3) Uani 1 1 d . . . . .
F4 F -0.05706(11) 0.37219(6) 0.48218(6) 0.0400(3) Uani 1 1 d . . . . .
F8 F 0.71706(12) 0.18711(5) 0.65667(7) 0.0415(3) Uani 1 1 d . . . . .
F9 F 0.42558(11) 0.17408(5) 0.66063(7) 0.0412(3) Uani 1 1 d . . . . .
O1 O 0.48497(13) 0.56704(6) 0.84056(7) 0.0323(3) Uani 1 1 d . U . . .
N1 N 0.37631(14) 0.40975(6) 0.66435(7) 0.0233(3) Uani 1 1 d . . . . .
C7 C 0.45037(17) 0.35203(8) 0.65722(8) 0.0225(3) Uani 1 1 d . . . . .
C1 C 0.23371(16) 0.41856(8) 0.63282(9) 0.0230(3) Uani 1 1 d . . . . .
C2 C 0.15805(17) 0.47039(8) 0.66109(9) 0.0243(3) Uani 1 1 d . . . . .
C11 C 0.69074(18) 0.30209(9) 0.65658(9) 0.0280(3) Uani 1 1 d . . . . .
C12 C 0.60174(17) 0.35564(8) 0.65748(9) 0.0240(3) Uani 1 1 d . . . . .
C3 C 0.01867(18) 0.48928(8) 0.63295(9) 0.0264(3) Uani 1 1 d . . . . .
C8 C 0.39651(17) 0.28828(8) 0.65888(9) 0.0252(3) Uani 1 1 d . . . . .
C4 C -0.05560(17) 0.45576(8) 0.57258(9) 0.0276(3) Uani 1 1 d . . . . .
C6 C 0.15396(17) 0.38703(8) 0.57047(9) 0.0262(3) Uani 1 1 d . . . . .
C9 C 0.48367(19) 0.23377(8) 0.65725(10) 0.0299(4) Uani 1 1 d . . . . .
C10 C 0.63156(19) 0.24020(9) 0.65595(10) 0.0306(4) Uani 1 1 d . . . . .
C5 C 0.01301(18) 0.40448(9) 0.54182(9) 0.0288(4) Uani 1 1 d . . . . .
C15 C 0.4474(2) 0.66444(9) 0.90538(10) 0.0349(4) Uani 1 1 d . U . . .
H15A H 0.3736 0.6888 0.9294 0.042 Uiso 0.726(10) 1 calc R . . A 1
H15B H 0.5119 0.6958 0.8838 0.042 Uiso 0.726(10) 1 calc R . . A 1
H15C H 0.4994 0.7068 0.9060 0.042 Uiso 0.274(10) 1 calc R . . A 2
H15D H 0.3506 0.6724 0.9211 0.042 Uiso 0.274(10) 1 calc R . . A 2
C14 C 0.5328(3) 0.61789(11) 0.96009(12) 0.0521(6) Uani 1 1 d . U . . .
H14A H 0.6156 0.6407 0.9903 0.063 Uiso 0.726(10) 1 calc R . . A 1
H14B H 0.4698 0.5990 0.9951 0.063 Uiso 0.726(10) 1 calc R . . A 1
H14C H 0.6369 0.6303 0.9706 0.063 Uiso 0.274(10) 1 calc R . . A 2
H14D H 0.4917 0.6148 1.0083 0.063 Uiso 0.274(10) 1 calc R . . A 2
C13 C 0.5869(3) 0.56527(15) 0.91194(17) 0.0268(7) Uani 0.726(10) 1 d . U . A 1
H13A H 0.6877 0.5745 0.9026 0.032 Uiso 0.726(10) 1 calc R . . A 1
H13B H 0.5847 0.5220 0.9367 0.032 Uiso 0.726(10) 1 calc R . . A 1
C16A C 0.3781(5) 0.6172(2) 0.8467(3) 0.0402(11) Uani 0.726(10) 1 d . U . A 1
H16A H 0.2889 0.5981 0.8625 0.048 Uiso 0.726(10) 1 calc R . . A 1
H16B H 0.3515 0.6396 0.7975 0.048 Uiso 0.726(10) 1 calc R . . A 1
C13A C 0.513(3) 0.5596(6) 0.9180(6) 0.072(4) Uani 0.274(10) 1 d . U . A 2
H13C H 0.6011 0.5324 0.9302 0.087 Uiso 0.274(10) 1 calc R . . A 2
H13D H 0.4304 0.5353 0.9348 0.087 Uiso 0.274(10) 1 calc R . . A 2
C16 C 0.4282(11) 0.6359(4) 0.8250(4) 0.028(2) Uani 0.274(10) 1 d . U . A 2
H16C H 0.3247 0.6359 0.8019 0.033 Uiso 0.274(10) 1 calc R . . A 2
H16D H 0.4868 0.6601 0.7918 0.033 Uiso 0.274(10) 1 calc R . . A 2

loop_
_atom_site_aniso_label
_atom_site_aniso_U_11
_atom_site_aniso_U_22
_atom_site_aniso_U_33
_atom_site_aniso_U_23
_atom_site_aniso_U_13
_atom_site_aniso_U_12
Ca1 0.0238(2) 0.0216(2) 0.0260(2) 0.000 -0.00603(17) 0.000
F6 0.0236(5) 0.0292(5) 0.0348(5) 0.0027(4) 0.0030(4) -0.0049(4)
F1 0.0273(5) 0.0272(5) 0.0309(5) -0.0074(4) -0.0040(4) 0.0043(4)
F10 0.0201(4) 0.0279(5) 0.0420(6) -0.0043(4) 0.0040(4) -0.0039(4)
F3 0.0180(5) 0.0478(6) 0.0388(6) 0.0073(5) -0.0035(4) 0.0032(4)
F5 0.0285(5) 0.0420(6) 0.0308(5) -0.0137(4) -0.0002(4) 0.0032(4)
F2 0.0304(5) 0.0339(5) 0.0426(6) -0.0016(4) 0.0023(4) 0.0120(4)
F7 0.0188(5) 0.0465(6) 0.0482(6) -0.0022(5) 0.0079(4) 0.0031(4)
F4 0.0284(5) 0.0544(7) 0.0334(5) -0.0115(5) -0.0085(4) -0.0032(5)
F8 0.0321(6) 0.0338(5) 0.0574(7) -0.0105(5) 0.0024(5) 0.0125(4)
F9 0.0342(6) 0.0222(5) 0.0659(8) -0.0074(5) 0.0028(5) -0.0019(4)
O1 0.0327(6) 0.0284(6) 0.0324(6) -0.0049(5) -0.0077(5) 0.0050(5)
N1 0.0193(6) 0.0234(6) 0.0258(7) -0.0020(5) -0.0018(5) 0.0008(5)
C7 0.0215(7) 0.0258(8) 0.0197(7) -0.0022(6) 0.0007(6) 0.0008(6)
C1 0.0196(7) 0.0254(8) 0.0236(7) 0.0017(6) 0.0017(6) -0.0013(6)
C2 0.0232(8) 0.0244(7) 0.0243(8) -0.0001(6) -0.0005(6) -0.0005(6)
C11 0.0187(7) 0.0385(9) 0.0269(8) -0.0023(7) 0.0035(6) 0.0012(7)
C12 0.0236(8) 0.0257(8) 0.0225(7) -0.0002(6) 0.0023(6) -0.0029(6)
C3 0.0242(8) 0.0260(8) 0.0293(8) 0.0040(6) 0.0044(6) 0.0045(6)
C8 0.0192(7) 0.0278(8) 0.0284(8) -0.0039(6) 0.0025(6) -0.0008(6)
C4 0.0172(7) 0.0347(9) 0.0298(8) 0.0085(7) -0.0005(6) 0.0001(6)
C6 0.0233(8) 0.0306(8) 0.0244(8) -0.0024(6) 0.0026(6) -0.0001(6)
C9 0.0284(8) 0.0247(8) 0.0358(9) -0.0060(7) 0.0018(7) -0.0018(6)
C10 0.0272(8) 0.0298(9) 0.0340(9) -0.0066(7) 0.0020(7) 0.0088(7)
C5 0.0231(8) 0.0365(9) 0.0254(8) -0.0001(7) -0.0014(6) -0.0051(7)
C15 0.0319(9) 0.0337(9) 0.0388(10) -0.0049(7) 0.0037(7) 0.0055(7)
C14 0.0609(14) 0.0557(13) 0.0370(11) -0.0070(9) -0.0030(9) 0.0283(11)
C13 0.0241(14) 0.0302(13) 0.0241(13) -0.0013(9) -0.0036(10) 0.0072(10)
C16A 0.0291(17) 0.0352(17) 0.052(2) -0.0087(15) -0.0102(15) 0.0113(13)
C13A 0.132(13) 0.048(4) 0.031(4) 0.003(3) -0.005(5) 0.015(6)
C16 0.023(4) 0.029(4) 0.031(4) 0.004(3) 0.003(3) 0.008(3)

loop_
_atom_type_symbol
_atom_type_description
_atom_type_scat_dispersion_real
_atom_type_scat_dispersion_imag
_atom_type_scat_source
C C 0.0181 0.0091 'International Tables Vol C Tables 4.2.6.8 and 6.1.1.4'
H H 0.0000 0.0000 'International Tables Vol C Tables 4.2.6.8 and 6.1.1.4'
Ca Ca 0.3641 1.2855 'International Tables Vol C Tables 4.2.6.8 and 6.1.1.4'
F F 0.0727 0.0534 'International Tables Vol C Tables 4.2.6.8 and 6.1.1.4'
N N 0.0311 0.0180 'International Tables Vol C Tables 4.2.6.8 and 6.1.1.4'
O O 0.0492 0.0322 'International Tables Vol C Tables 4.2.6.8 and 6.1.1.4'

loop_
_exptl_crystal_face_index_h
_exptl_crystal_face_index_k
_exptl_crystal_face_index_l
_exptl_crystal_face_perp_dist
-1 13 -2 0.1085
5 6 0 0.1527
0 -13 2 0.1089
-6 -3 0 0.1488
2 0 -11 0.0503
0 -8 -9 0.0778
-2 -1 11 0.0714
0 6 10 0.0803
2 12 -2 0.1129
-5 5 8 0.1283
3 -10 -6 0.1240
5 0 -8 0.1258
-1 13 3 0.1029
4 8 -5 0.1215
5 -8 2 0.1769
-4 -10 -1 0.1313
-1 12 -5 0.1022
3 -6 7 0.1449
-2 -6 -9 0.0925
-1 2 -11 0.0805
1 9 -8 0.0988
2 2 11 0.0966
0 -4 11 0.0834
1 -1 -12 0.0650
-2 -6 10 0.0917
-1 -2 11 0.0662
0 3 11 0.0652
-4 -4 10 0.0895
-3 1 11 0.0794
2 -6 -10 0.0823
-2 13 0 0.1051
-6 3 -2 0.1686
-3 -5 -8 0.1030
3 10 3 0.1344
0 8 -9 0.0916
-3 -2 -9 0.1088
0 -6 -10 0.0722
-1 -9 -8 0.0853
3 -4 -10 0.0785

loop_
_geom_angle_atom_site_label_1
_geom_angle_atom_site_label_2
_geom_angle_atom_site_label_3
_geom_angle
_geom_angle_site_symmetry_1
_geom_angle_site_symmetry_3
F6 Ca1 F6 116.76(4) . 2_656
F1 Ca1 F6 124.23(3) 2_656 2_656
F1 Ca1 F6 66.62(3) . 2_656
F1 Ca1 F6 66.62(3) 2_656 .
F1 Ca1 F6 124.23(3) . .
F1 Ca1 F1 161.82(5) 2_656 .
O1 Ca1 F6 149.99(4) 2_656 2_656
O1 Ca1 F6 82.80(4) 2_656 .
O1 Ca1 F6 82.81(4) . 2_656
O1 Ca1 F6 149.99(4) . .
O1 Ca1 F1 83.54(4) . .
O1 Ca1 F1 83.65(4) 2_656 .
O1 Ca1 F1 83.54(4) 2_656 2_656
O1 Ca1 F1 83.65(4) . 2_656
O1 Ca1 O1 90.13(6) . 2_656
O1 Ca1 N1 95.28(4) 2_656 .
O1 Ca1 N1 147.83(4) 2_656 2_656
O1 Ca1 N1 95.28(4) . 2_656
O1 Ca1 N1 147.83(4) . .
N1 Ca1 F6 62.14(4) 2_656 2_656
N1 Ca1 F6 76.74(4) 2_656 .
N1 Ca1 F6 62.14(4) . .
N1 Ca1 F6 76.74(4) . 2_656
N1 Ca1 F1 128.44(4) . 2_656
N1 Ca1 F1 65.68(4) 2_656 2_656
N1 Ca1 F1 128.44(4) 2_656 .
N1 Ca1 F1 65.68(4) . .
N1 Ca1 N1 96.73(6) 2_656 .
C12 F6 Ca1 103.77(8) . .
C2 F1 Ca1 117.14(8) . .
C13 O1 Ca1 119.36(13) . .
C16A O1 Ca1 131.69(14) . .
C16A O1 C13 108.39(18) . .
C13A O1 Ca1 126.9(5) . .
C13A O1 C16 107.3(6) . .
C16 O1 Ca1 125.6(3) . .
C7 N1 Ca1 115.20(9) . .
C1 N1 Ca1 121.72(10) . .
C1 N1 C7 122.47(13) . .
N1 C7 C12 117.66(14) . .
N1 C7 C8 127.73(14) . .
C8 C7 C12 114.12(14) . .
N1 C1 C2 116.90(14) . .
N1 C1 C6 129.37(15) . .
C2 C1 C6 113.42(14) . .
F1 C2 C1 117.09(13) . .
F1 C2 C3 117.93(14) . .
C3 C2 C1 124.93(15) . .
F7 C11 C12 120.29(15) . .
F7 C11 C10 120.14(15) . .
C12 C11 C10 119.56(15) . .
F6 C12 C7 117.37(14) . .
F6 C12 C11 118.58(14) . .
C11 C12 C7 124.04(15) . .
F2 C3 C2 120.62(15) . .
F2 C3 C4 120.20(14) . .
C2 C3 C4 119.19(15) . .
F10 C8 C7 119.15(14) . .
F10 C8 C9 117.97(14) . .
C9 C8 C7 122.77(15) . .
F3 C4 C3 120.43(15) . .
F3 C4 C5 120.79(15) . .
C3 C4 C5 118.78(15) . .
F5 C6 C1 119.90(14) . .
F5 C6 C5 117.28(14) . .
C5 C6 C1 122.74(15) . .
F9 C9 C8 119.70(15) . .
F9 C9 C10 119.62(15) . .
C8 C9 C10 120.61(16) . .
F8 C10 C11 120.55(15) . .
F8 C10 C9 120.58(16) . .
C11 C10 C9 118.83(15) . .
F4 C5 C4 119.40(15) . .
F4 C5 C6 119.66(15) . .
C4 C5 C6 120.92(15) . .
H15A C15 H15B 109.5 . .
H15C C15 H15D 108.1 . .
C14 C15 H15A 111.7 . .
C14 C15 H15B 111.7 . .
C14 C15 H15C 109.6 . .
C14 C15 H15D 109.6 . .
C14 C15 C16 110.3(3) . .
C16A C15 H15A 111.7 . .
C16A C15 H15B 111.7 . .
C16A C15 C14 100.4(2) . .
C16 C15 H15C 109.6 . .
C16 C15 H15D 109.6 . .
C15 C14 H14A 110.6 . .
C15 C14 H14B 110.6 . .
C15 C14 H14C 111.8 . .
C15 C14 H14D 111.8 . .
H14A C14 H14B 108.8 . .
H14C C14 H14D 109.5 . .
C13 C14 C15 105.59(18) . .
C13 C14 H14A 110.6 . .
C13 C14 H14B 110.6 . .
C13A C14 C15 99.8(5) . .
C13A C14 H14C 111.8 . .
C13A C14 H14D 111.8 . .
O1 C13 C14 104.51(19) . .
O1 C13 H13A 110.9 . .
O1 C13 H13B 110.9 . .
C14 C13 H13A 110.9 . .
C14 C13 H13B 110.9 . .
H13A C13 H13B 108.9 . .
O1 C16A C15 106.2(2) . .
O1 C16A H16A 110.5 . .
O1 C16A H16B 110.5 . .
C15 C16A H16A 110.5 . .
C15 C16A H16B 110.5 . .
H16A C16A H16B 108.7 . .
O1 C13A C14 115.8(8) . .
O1 C13A H13C 108.3 . .
O1 C13A H13D 108.3 . .
C14 C13A H13C 108.3 . .
C14 C13A H13D 108.3 . .
H13C C13A H13D 107.4 . .
O1 C16 C15 101.0(4) . .
O1 C16 H16C 111.6 . .
O1 C16 H16D 111.6 . .
C15 C16 H16C 111.6 . .
C15 C16 H16D 111.6 . .
H16C C16 H16D 109.4 . .

loop_
_geom_bond_atom_site_label_1
_geom_bond_atom_site_label_2
_geom_bond_distance
_geom_bond_site_symmetry_2
Ca1 F6 2.7599(10) 2_656
Ca1 F6 2.7599(10) .
Ca1 F1 2.5023(9) 2_656
Ca1 F1 2.5023(9) .
Ca1 O1 2.3164(12) 2_656
Ca1 O1 2.3163(12) .
Ca1 N1 2.3775(13) 2_656
Ca1 N1 2.3776(13) .
F6 C12 1.3606(18) .
F1 C2 1.3705(18) .
F10 C8 1.3500(18) .
F3 C4 1.3457(18) .
F5 C6 1.3510(19) .
F2 C3 1.3371(19) .
F7 C11 1.3437(19) .
F4 C5 1.3399(19) .
F8 C10 1.3428(19) .
F9 C9 1.338(2) .
O1 C13 1.476(3) .
O1 C16A 1.441(3) .
O1 C13A 1.377(10) .
O1 C16 1.515(7) .
N1 C7 1.380(2) .
N1 C1 1.374(2) .
C7 C12 1.404(2) .
C7 C8 1.397(2) .
C1 C2 1.403(2) .
C1 C6 1.403(2) .
C2 C3 1.374(2) .
C11 C12 1.372(2) .
C11 C10 1.378(3) .
C3 C4 1.377(2) .
C8 C9 1.379(2) .
C4 C5 1.379(3) .
C6 C5 1.381(2) .
C9 C10 1.380(3) .
C15 H15A 0.9900 .
C15 H15B 0.9900 .
C15 H15C 0.9900 .
C15 H15D 0.9900 .
C15 C14 1.506(3) .
C15 C16A 1.500(3) .
C15 C16 1.534(7) .
C14 H14A 0.9900 .
C14 H14B 0.9900 .
C14 H14C 0.9900 .
C14 H14D 0.9900 .
C14 C13 1.505(3) .
C14 C13A 1.406(12) .
C13 H13A 0.9900 .
C13 H13B 0.9900 .
C16A H16A 0.9900 .
C16A H16B 0.9900 .
C13A H13C 0.9900 .
C13A H13D 0.9900 .
C16 H16C 0.9900 .
C16 H16D 0.9900 .

loop_
_exptl_oxdiff_crystal_face_indexfrac_h
_exptl_oxdiff_crystal_face_indexfrac_k
_exptl_oxdiff_crystal_face_indexfrac_l
_exptl_oxdiff_crystal_face_x
_exptl_oxdiff_crystal_face_y
_exptl_oxdiff_crystal_face_z
-0.9951 12.9987 -1.9764 0.1373 0.5232 -0.8552
4.9985 5.9919 0.0010 -0.1056 -0.6141 -0.7205
-0.0042 -12.9975 1.9781 -0.0933 -0.3733 0.9162
-5.9968 -2.9916 0.0054 0.2068 0.8320 0.5739
1.9970 0.0074 -10.9945 -0.9385 0.1349 -0.2136
-0.0041 -7.9893 -9.0052 -0.8484 0.1747 0.4787
-1.9973 -1.0071 10.9929 0.9194 -0.1575 0.2828
0.0035 5.9890 10.0013 0.8876 -0.2595 -0.3320
2.0024 11.9954 -1.9830 -0.0138 0.0507 -0.9691
-4.9936 4.9973 8.0097 0.9339 0.5468 0.0258
2.9936 -9.9950 -6.0158 -0.7866 -0.4391 0.4589
4.9953 0.0010 -8.0019 -0.8386 -0.4337 -0.3718
-0.9944 12.9942 3.0195 0.5239 0.3256 -0.8136
3.9992 7.9969 -4.9902 -0.4100 -0.2212 -0.8394
4.9940 -8.0053 1.9775 -0.2180 -1.0100 0.2650
-4.0008 -9.9909 -1.0081 -0.0920 0.4132 0.9279
-0.9959 12.0017 -4.9756 -0.1137 0.6192 -0.8109
2.9969 -6.0080 6.9800 0.2948 -0.8624 0.2903
-2.0020 -5.9875 -8.9987 -0.7223 0.5200 0.4624
-1.0003 2.0105 -10.9863 -0.7683 0.6301 -0.1689
1.0012 9.0030 -7.9812 -0.4909 0.3699 -0.7504
2.0009 1.9870 10.9909 0.8006 -0.6895 -0.1690
0.0003 -4.0086 10.9849 0.7742 -0.5254 0.3683
0.9972 -0.9901 -11.9936 -0.9909 0.3018 -0.0917
-1.9992 -6.0045 9.9859 0.7467 -0.2311 0.6205
-0.9983 -2.0080 10.9897 0.8563 -0.3301 0.2910
0.0027 2.9891 10.9958 0.9077 -0.3670 -0.1161
-3.9971 -4.0027 9.9924 0.8729 0.1141 0.6042
-2.9959 0.9935 10.9977 1.0016 0.0377 0.2055
1.9951 -5.9915 -10.0046 -0.9756 -0.0404 0.2099
-1.9941 12.9982 0.0236 0.3360 0.5942 -0.7775
-5.9951 3.0082 -1.9836 0.1666 1.0468 0.1421
-3.0008 -4.9875 -7.9963 -0.5819 0.6530 0.4626
3.0018 9.9903 3.0081 0.2907 -0.3422 -0.8502
0.0014 8.0054 -8.9803 -0.5433 0.5368 -0.6285
-2.9999 -1.9876 -8.9908 -0.6020 0.7605 0.2467
-0.0035 -5.9890 -10.0013 -0.8876 0.2595 0.3320
-1.0036 -8.9886 -8.0059 -0.7462 0.2626 0.6173
2.9950 -3.9934 -10.0032 -0.9815 -0.1452 0.0104
